data_2238626
loop_
_publ_author_name
'Mireille Ninon, Mbonzi Ombenga'
'Fahim, Mohammed'
'Lachkar, Mohammed'
'Marco Contelles, Jos\'e Luis'
'Perles, Josefina'
'El Bali, Brahim'

_publ_section_title
;
 Dihydrocyclam dimaleate [H~2~(cyclam)(maleate)~2~]
;
_journal_coeditor_code HB7135
_journal_issue 10
_journal_name_full 'Acta Crystallographica Section E'
_journal_page_first o1574
_journal_page_last o1575
_journal_paper_doi 10.1107/S1600536813025580
_journal_volume 69
_journal_year 2013
_chemical_formula_iupac 'C10 H26 N4 2+ , 2C4 H3 O4 -'
_chemical_formula_moiety 'C10 H26 N4, 2(C4 H3 O4)'
_chemical_formula_sum 'C18 H32 N4 O8'
_chemical_formula_weight 432.48
_chemical_name_common 'Dihydrocyclam dimaleate'
_chemical_name_systematic '1,4,8,11-Tetraazacyclotetradecane-1,8-diium bis(3-carboxyprop-2-enoate)'
_space_group_crystal_system monoclinic
_space_group_IT_number 14
_space_group_name_Hall '-P 2yn'
_space_group_name_H-M_alt 'P 1 21/n 1'
_symmetry_space_group_name_Hall '-P 2yn'
_symmetry_space_group_name_H-M 'P 1 21/n 1'
_atom_sites_solution_hydrogens geom
_atom_sites_solution_primary direct
_atom_sites_solution_secondary difmap
_cell_angle_alpha 90
_cell_angle_beta 98.7970(10)
_cell_angle_gamma 90
_cell_formula_units_Z 4
_cell_length_a 8.29250(10)
_cell_length_b 13.5841(2)
_cell_length_c 19.2995(3)
_cell_measurement_temperature 100.(2)
_cell_volume 2148.44(5)
_computing_cell_refinement 'SAINT (Bruker, 2005)'
_computing_data_collection 'SMART (Bruker, 2005)'
_computing_data_reduction 'SAINT (Bruker, 2005)'
_computing_molecular_graphics 'SHELXTL  (Sheldrick, 2008)'
_computing_publication_material 'SHELXL97 (Sheldrick, 2008)'
_computing_structure_refinement 'SHELXL97 (Sheldrick, 2008)'
_computing_structure_solution 'SHELXS97 (Sheldrick, 2008)'
_diffrn_ambient_temperature 100.(2)
_diffrn_measured_fraction_theta_full 0.984
_diffrn_measured_fraction_theta_max 0.984
_diffrn_measurement_device_type 'Bruker SMART CCD'
_diffrn_measurement_method \w
_diffrn_radiation_type CuK\a
_diffrn_radiation_wavelength 1.54178
_diffrn_reflns_av_R_equivalents 0.0238
_diffrn_reflns_av_sigmaI/netI 0.0220
_diffrn_reflns_limit_h_max 9
_diffrn_reflns_limit_h_min -10
_diffrn_reflns_limit_k_max 16
_diffrn_reflns_limit_k_min -16
_diffrn_reflns_limit_l_max 23
_diffrn_reflns_limit_l_min -23
_diffrn_reflns_number 18854
_diffrn_reflns_theta_full 70.07
_diffrn_reflns_theta_max 70.07
_diffrn_reflns_theta_min 4.64
_exptl_absorpt_coefficient_mu 0.887
_exptl_absorpt_correction_T_max 0.84
_exptl_absorpt_correction_T_min 0.81
_exptl_absorpt_correction_type multi-scan
_exptl_absorpt_process_details '(SADABS; Bruker, 2005)'
_exptl_crystal_colour colourless
_exptl_crystal_density_diffrn 1.337
_exptl_crystal_density_method 'not measured'
_exptl_crystal_description prism
_exptl_crystal_F_000 928
_exptl_crystal_size_max 0.25
_exptl_crystal_size_mid 0.20
_exptl_crystal_size_min 0.20
_refine_diff_density_max 0.360
_refine_diff_density_min -0.176
_refine_ls_extinction_method none
_refine_ls_goodness_of_fit_ref 1.043
_refine_ls_hydrogen_treatment mixed
_refine_ls_matrix_type full
_refine_ls_number_parameters 403
_refine_ls_number_reflns 4018
_refine_ls_number_restraints 0
_refine_ls_restrained_S_all 1.043
_refine_ls_R_factor_all 0.0330
_refine_ls_R_factor_gt 0.0317
_refine_ls_shift/su_max 0.000
_refine_ls_shift/su_mean 0.000
_refine_ls_structure_factor_coef Fsqd
_refine_ls_weighting_details 'calc w=1/[\s^2^(Fo^2^)+(0.0406P)^2^+0.6721P] where P=(Fo^2^+2Fc^2^)/3'
_refine_ls_weighting_scheme calc
_refine_ls_wR_factor_gt 0.0819
_refine_ls_wR_factor_ref 0.0830
_reflns_number_gt 3821
_reflns_number_total 4018
_reflns_threshold_expression I>2\s(I)
_cod_data_source_file hb7135.cif
_cod_data_source_block I
_cod_database_code 2238626

loop_
_space_group_symop_operation_xyz
'x, y, z'
'-x+1/2, y+1/2, -z+1/2'
'-x, -y, -z'
'x-1/2, -y-1/2, z-1/2'

loop_
_atom_site_type_symbol
_atom_site_label
_atom_site_fract_x
_atom_site_fract_y
_atom_site_fract_z
_atom_site_U_iso_or_equiv
_atom_site_adp_type
_atom_site_calc_flag
_atom_site_refinement_flags
_atom_site_occupancy
_atom_site_disorder_assembly
_atom_site_disorder_group
C C1 0.29130(13) 0.94686(8) 0.28537(6) 0.0241(2) Uani d . 1.0 . .
C C2 0.42219(13) 0.89074(8) 0.25661(6) 0.0240(2) Uani d . 1.0 . .
C C3 0.44193(13) 0.87391(8) 0.19031(6) 0.0229(2) Uani d . 1.0 . .
C C4 0.34069(12) 0.90322(8) 0.12233(6) 0.0227(2) Uani d . 1.0 . .
C C5 0.98341(14) 0.76765(8) 0.18188(6) 0.0260(2) Uani d . 1.0 . .
C C6 1.05748(14) 0.70568(9) 0.24264(6) 0.0259(2) Uani d . 1.0 . .
C C7 1.02908(14) 0.70577(9) 0.30874(6) 0.0274(2) Uani d . 1.0 . .
C C8 0.92026(14) 0.76946(9) 0.34489(6) 0.0284(2) Uani d . 1.0 . .
C C9 0.25226(15) 0.61005(9) 0.03030(6) 0.0301(3) Uani d . 1.0 . .
C C10 0.47726(15) 0.63339(9) 0.13169(7) 0.0303(3) Uani d . 1.0 . .
C C11 0.62753(15) 0.58461(10) 0.17098(6) 0.0319(3) Uani d . 1.0 . .
C C12 0.75542(14) 0.55991(10) 0.12458(7) 0.0309(3) Uani d . 1.0 . .
C C13 0.81528(14) 0.46284(9) 0.02577(6) 0.0289(3) Uani d . 1.0 . .
C C14 0.75571(15) -0.17204(9) -0.00831(7) 0.0313(3) Uani d . 1.0 . .
C C15 0.74127(14) -0.02422(9) 0.06666(6) 0.0283(2) Uani d . 1.0 . .
C C16 0.84068(14) 0.05815(9) 0.10416(6) 0.0281(2) Uani d . 1.0 . .
C C17 1.02932(15) 0.19107(9) 0.08931(6) 0.0306(3) Uani d . 1.0 . .
C C18 1.12976(16) 0.24033(9) 0.03941(7) 0.0335(3) Uani d . 1.0 . .
N N1 0.38474(12) 0.56356(7) 0.08060(5) 0.0245(2) Uani d . 1.0 . .
N N2 0.69367(11) 0.48659(7) 0.07078(5) 0.0258(2) Uani d . 1.0 . .
N N3 0.84805(11) -0.09675(7) 0.03828(5) 0.0243(2) Uani d . 1.0 . .
N N4 0.92438(12) 0.11249(7) 0.05474(5) 0.0248(2) Uani d . 1.0 . .
O O1 0.18816(10) 0.99727(6) 0.24442(4) 0.03003(19) Uani d . 1.0 . .
H H1O 0.2061 0.9906 0.203 0.045 Uiso calc PR 0.39(5) A 2
O O2 0.29456(10) 0.94215(6) 0.35007(4) 0.0326(2) Uani d . 1.0 . .
O O3 0.22552(10) 0.96878(6) 0.12282(4) 0.02853(19) Uani d . 1.0 . .
O O4 0.37276(9) 0.86677(6) 0.06808(4) 0.02820(19) Uani d . 1.0 . .
O O5 0.85713(11) 0.82014(7) 0.18682(5) 0.0352(2) Uani d . 1.0 . .
H H5O 0.8402 0.8206 0.2286 0.053 Uiso calc PR 0.41(5) B 2
O O6 1.04578(11) 0.76384(7) 0.12791(4) 0.0332(2) Uani d . 1.0 . .
O O7 0.81387(10) 0.82564(7) 0.30773(5) 0.0340(2) Uani d . 1.0 . .
O O8 0.93463(12) 0.76651(8) 0.40874(5) 0.0430(2) Uani d . 1.0 . .
H H1A 0.3368(19) 0.5175(12) 0.1059(8) 0.036(4) Uiso d . 1.0 . .
H H1B 0.4603(19) 0.5331(11) 0.0571(8) 0.034(4) Uiso d . 1.0 . .
H H2 0.4994(17) 0.8649(10) 0.2919(7) 0.026(3) Uiso d . 1.0 . .
H H2A 0.6715(18) 0.4294(12) 0.0937(8) 0.035(4) Uiso d . 1.0 . .
H H3 0.5346(17) 0.8353(10) 0.1825(7) 0.026(3) Uiso d . 1.0 . .
H H3A 0.9173(18) -0.0670(11) 0.0134(8) 0.032(4) Uiso d . 1.0 . .
H H3B 0.9109(19) -0.1278(11) 0.0739(8) 0.034(4) Uiso d . 1.0 . .
H H3O 0.211(3) 0.9802(17) 0.1673(15) 0.023(8) Uiso d P 0.61(5) A 1
H H4 0.8494(19) 0.1373(11) 0.0233(8) 0.033(4) Uiso d . 1.0 . .
H H6 1.1379(17) 0.6605(11) 0.2304(8) 0.031(3) Uiso d . 1.0 . .
H H7 1.0899(18) 0.6622(12) 0.3405(8) 0.035(4) Uiso d . 1.0 . .
H H7O 0.829(3) 0.826(2) 0.2615(19) 0.033(10) Uiso d P 0.59(5) B 1
H H9A 0.3008(18) 0.6660(12) 0.0107(8) 0.036(4) Uiso d . 1.0 . .
H H9B 0.1683(17) 0.6323(11) 0.0580(8) 0.031(3) Uiso d . 1.0 . .
H H10A 0.5089(18) 0.6906(11) 0.1055(8) 0.033(4) Uiso d . 1.0 . .
H H10B 0.4040(17) 0.6548(11) 0.1624(8) 0.031(3) Uiso d . 1.0 . .
H H11A 0.6791(19) 0.6312(12) 0.2085(8) 0.039(4) Uiso d . 1.0 . .
H H11B 0.5941(17) 0.5260(11) 0.1945(8) 0.031(3) Uiso d . 1.0 . .
H H12A 0.7842(17) 0.6192(11) 0.0991(7) 0.030(3) Uiso d . 1.0 . .
H H12B 0.855(2) 0.5371(11) 0.1536(8) 0.038(4) Uiso d . 1.0 . .
H H13A 0.8453(17) 0.5260(11) 0.0028(7) 0.028(3) Uiso d . 1.0 . .
H H13B 0.9123(19) 0.4366(11) 0.0525(8) 0.033(4) Uiso d . 1.0 . .
H H14A 0.6835(18) -0.1343(11) -0.0437(8) 0.034(4) Uiso d . 1.0 . .
H H14B 0.6853(19) -0.2065(12) 0.0195(8) 0.039(4) Uiso d . 1.0 . .
H H15A 0.6656(17) 0.0007(10) 0.0272(7) 0.025(3) Uiso d . 1.0 . .
H H15B 0.6817(18) -0.0594(11) 0.0973(8) 0.034(4) Uiso d . 1.0 . .
H H16A 0.9219(17) 0.0315(10) 0.1411(7) 0.028(3) Uiso d . 1.0 . .
H H16B 0.7675(18) 0.1014(11) 0.1274(8) 0.033(4) Uiso d . 1.0 . .
H H17A 1.1036(17) 0.1611(10) 0.1290(7) 0.028(3) Uiso d . 1.0 . .
H H17B 0.9618(18) 0.2419(12) 0.1109(8) 0.036(4) Uiso d . 1.0 . .
H H18A 1.0582(19) 0.2722(11) 0.0018(8) 0.036(4) Uiso d . 1.0 . .
H H18B 1.1958(19) 0.2909(12) 0.0640(8) 0.039(4) Uiso d . 1.0 . .

loop_
_atom_site_aniso_label
_atom_site_aniso_U_11
_atom_site_aniso_U_22
_atom_site_aniso_U_33
_atom_site_aniso_U_12
_atom_site_aniso_U_13
_atom_site_aniso_U_23
C1 0.0230(5) 0.0242(5) 0.0252(5) -0.0015(4) 0.0038(4) -0.0028(4)
C2 0.0228(5) 0.0247(5) 0.0235(5) 0.0025(4) 0.0007(4) 0.0005(4)
C3 0.0196(5) 0.0231(5) 0.0261(5) 0.0023(4) 0.0034(4) 0.0001(4)
C4 0.0201(5) 0.0239(5) 0.0243(5) -0.0021(4) 0.0040(4) 0.0022(4)
C5 0.0261(5) 0.0270(5) 0.0238(5) -0.0043(4) 0.0005(4) 0.0003(4)
C6 0.0235(5) 0.0275(6) 0.0261(6) 0.0040(4) 0.0025(4) -0.0013(4)
C7 0.0267(6) 0.0300(6) 0.0245(5) 0.0073(5) 0.0006(4) 0.0031(5)
C8 0.0265(6) 0.0319(6) 0.0270(6) 0.0035(5) 0.0046(4) -0.0003(5)
C9 0.0322(6) 0.0314(6) 0.0286(6) 0.0088(5) 0.0108(5) 0.0045(5)
C10 0.0332(6) 0.0265(6) 0.0337(6) -0.0034(5) 0.0133(5) -0.0063(5)
C11 0.0350(6) 0.0339(6) 0.0273(6) -0.0077(5) 0.0066(5) -0.0046(5)
C12 0.0243(6) 0.0366(6) 0.0312(6) -0.0054(5) 0.0029(5) -0.0024(5)
C13 0.0234(5) 0.0362(6) 0.0283(6) 0.0052(5) 0.0072(5) 0.0056(5)
C14 0.0302(6) 0.0323(6) 0.0291(6) -0.0103(5) -0.0024(5) 0.0020(5)
C15 0.0209(5) 0.0360(6) 0.0283(6) 0.0020(5) 0.0051(4) 0.0075(5)
C16 0.0259(6) 0.0359(6) 0.0230(5) 0.0077(5) 0.0056(4) -0.0002(5)
C17 0.0331(6) 0.0273(6) 0.0290(6) 0.0034(5) -0.0030(5) -0.0068(5)
C18 0.0398(7) 0.0236(6) 0.0328(6) -0.0046(5) -0.0083(5) -0.0007(5)
N1 0.0243(5) 0.0245(5) 0.0265(5) 0.0006(4) 0.0098(4) -0.0007(4)
N2 0.0234(5) 0.0284(5) 0.0268(5) -0.0021(4) 0.0082(4) 0.0003(4)
N3 0.0224(5) 0.0269(5) 0.0229(5) -0.0033(4) 0.0007(4) 0.0039(4)
N4 0.0246(5) 0.0258(5) 0.0227(5) 0.0031(4) -0.0009(4) -0.0007(4)
O1 0.0262(4) 0.0355(4) 0.0282(4) 0.0088(3) 0.0038(3) -0.0013(4)
O2 0.0365(5) 0.0374(5) 0.0247(4) 0.0074(4) 0.0076(3) -0.0025(3)
O3 0.0278(4) 0.0313(4) 0.0257(4) 0.0082(3) 0.0017(3) 0.0031(3)
O4 0.0275(4) 0.0357(4) 0.0216(4) 0.0025(3) 0.0045(3) 0.0008(3)
O5 0.0337(5) 0.0425(5) 0.0286(5) 0.0118(4) 0.0026(3) 0.0092(4)
O6 0.0375(5) 0.0395(5) 0.0232(4) -0.0024(4) 0.0064(3) 0.0016(3)
O7 0.0311(4) 0.0404(5) 0.0306(5) 0.0142(4) 0.0053(3) 0.0018(4)
O8 0.0473(5) 0.0572(6) 0.0254(4) 0.0175(5) 0.0083(4) -0.0004(4)

loop_
_atom_type_symbol
_atom_type_description
_atom_type_scat_dispersion_real
_atom_type_scat_dispersion_imag
_atom_type_scat_source
C C 0.0181 0.0091 'International Tables Vol C Tables 4.2.6.8 and 6.1.1.4'
H H 0.0000 0.0000 'International Tables Vol C Tables 4.2.6.8 and 6.1.1.4'
N N 0.0311 0.0180 'International Tables Vol C Tables 4.2.6.8 and 6.1.1.4'
O O 0.0492 0.0322 'International Tables Vol C Tables 4.2.6.8 and 6.1.1.4'

loop_
_geom_angle_atom_site_label_1
_geom_angle_atom_site_label_2
_geom_angle_atom_site_label_3
_geom_angle_site_symmetry_1
_geom_angle_site_symmetry_3
_geom_angle
O2 C1 O1 . . 124.03(10)
O2 C1 C2 . . 116.00(10)
O1 C1 C2 . . 119.95(10)
C3 C2 C1 . . 130.06(10)
C3 C2 H2 . . 117.8(8)
C1 C2 H2 . . 112.1(8)
C2 C3 C4 . . 131.25(10)
C2 C3 H3 . . 117.6(8)
C4 C3 H3 . . 111.2(8)
O4 C4 O3 . . 122.45(10)
O4 C4 C3 . . 118.39(10)
O3 C4 C3 . . 119.12(9)
O6 C5 O5 . . 122.62(11)
O6 C5 C6 . . 117.60(10)
O5 C5 C6 . . 119.75(10)
C7 C6 C5 . . 129.66(11)
C7 C6 H6 . . 117.9(9)
C5 C6 H6 . . 112.5(9)
C6 C7 C8 . . 130.85(11)
C6 C7 H7 . . 117.9(9)
C8 C7 H7 . . 111.1(9)
O8 C8 O7 . . 122.06(11)
O8 C8 C7 . . 118.61(11)
O7 C8 C7 . . 119.33(10)
N1 C9 C13 . 3_665 110.16(9)
N1 C9 H9A . . 106.2(9)
C13 C9 H9A 3_665 . 111.6(9)
N1 C9 H9B . . 106.7(8)
C13 C9 H9B 3_665 . 111.9(8)
H9A C9 H9B . . 110.0(12)
N1 C10 C11 . . 110.75(10)
N1 C10 H10A . . 108.3(9)
C11 C10 H10A . . 109.9(9)
N1 C10 H10B . . 106.9(9)
C11 C10 H10B . . 112.1(9)
H10A C10 H10B . . 108.7(12)
C10 C11 C12 . . 113.34(10)
C10 C11 H11A . . 108.2(9)
C12 C11 H11A . . 107.7(9)
C10 C11 H11B . . 108.7(8)
C12 C11 H11B . . 111.5(8)
H11A C11 H11B . . 107.3(12)
N2 C12 C11 . . 111.37(10)
N2 C12 H12A . . 106.5(8)
C11 C12 H12A . . 110.7(8)
N2 C12 H12B . . 111.2(9)
C11 C12 H12B . . 109.8(9)
H12A C12 H12B . . 107.1(12)
N2 C13 C9 . 3_665 110.86(10)
N2 C13 H13A . . 108.1(8)
C9 C13 H13A 3_665 . 109.3(8)
N2 C13 H13B . . 111.2(9)
C9 C13 H13B 3_665 . 109.4(9)
H13A C13 H13B . . 108.0(12)
N3 C14 C18 . 3_755 111.28(10)
N3 C14 H14A . . 105.3(9)
C18 C14 H14A 3_755 . 113.4(9)
N3 C14 H14B . . 107.1(9)
C18 C14 H14B 3_755 . 112.9(9)
H14A C14 H14B . . 106.4(12)
N3 C15 C16 . . 110.89(9)
N3 C15 H15A . . 107.0(8)
C16 C15 H15A . . 111.0(8)
N3 C15 H15B . . 106.9(9)
C16 C15 H15B . . 111.8(9)
H15A C15 H15B . . 109.1(12)
N4 C16 C15 . . 109.92(9)
N4 C16 H16A . . 108.8(8)
C15 C16 H16A . . 110.0(8)
N4 C16 H16B . . 112.1(8)
C15 C16 H16B . . 109.1(8)
H16A C16 H16B . . 106.9(12)
N4 C17 C18 . . 112.03(10)
N4 C17 H17A . . 107.8(8)
C18 C17 H17A . . 109.5(8)
N4 C17 H17B . . 110.8(8)
C18 C17 H17B . . 110.4(9)
H17A C17 H17B . . 106.1(12)
C14 C18 C17 3_755 . 114.74(10)
C14 C18 H18A 3_755 . 109.1(9)
C17 C18 H18A . . 109.9(9)
C14 C18 H18B 3_755 . 106.9(9)
C17 C18 H18B . . 109.1(9)
H18A C18 H18B . . 106.8(13)
C9 N1 C10 . . 114.46(9)
C9 N1 H1A . . 107.3(10)
C10 N1 H1A . . 107.6(10)
C9 N1 H1B . . 110.9(9)
C10 N1 H1B . . 106.8(9)
H1A N1 H1B . . 109.6(13)
C13 N2 C12 . . 111.75(9)
C13 N2 H2A . . 107.7(9)
C12 N2 H2A . . 107.7(9)
C15 N3 C14 . . 113.39(9)
C15 N3 H3A . . 111.3(9)
C14 N3 H3A . . 107.3(9)
C15 N3 H3B . . 109.7(10)
C14 N3 H3B . . 108.8(10)
H3A N3 H3B . . 106.0(13)
C16 N4 C17 . . 112.16(9)
C16 N4 H4 . . 106.9(10)
C17 N4 H4 . . 110.3(10)
C1 O1 H1O . . 109.5
C4 O3 H3O . . 109.3(14)
C5 O5 H5O . . 109.5
C8 O7 H7O . . 111.2(16)

loop_
_geom_bond_atom_site_label_1
_geom_bond_atom_site_label_2
_geom_bond_site_symmetry_2
_geom_bond_distance
C1 O2 . 1.2463(14)
C1 O1 . 1.2722(14)
C1 C2 . 1.5007(15)
C2 C3 . 1.3343(16)
C2 H2 . 0.930(14)
C3 C4 . 1.4991(15)
C3 H3 . 0.961(14)
C4 O4 . 1.2236(14)
C4 O3 . 1.3070(14)
C5 O6 . 1.2328(14)
C5 O5 . 1.2824(15)
C5 C6 . 1.4969(16)
C6 C7 . 1.3321(17)
C6 H6 . 0.962(15)
C7 C8 . 1.4975(16)
C7 H7 . 0.941(16)
C8 O8 . 1.2204(15)
C8 O7 . 1.2967(15)
C9 N1 . 1.4906(15)
C9 C13 3_665 1.5099(18)
C9 H9A . 0.963(16)
C9 H9B . 0.988(15)
C10 N1 . 1.4929(15)
C10 C11 . 1.5093(18)
C10 H10A . 0.984(16)
C10 H10B . 0.956(15)
C11 C12 . 1.5262(17)
C11 H11A . 1.007(16)
C11 H11B . 0.978(15)
C12 N2 . 1.4729(16)
C12 H12A . 0.992(15)
C12 H12B . 0.977(16)
C13 N2 . 1.4641(14)
C13 C9 3_665 1.5099(18)
C13 H13A . 1.014(15)
C13 H13B . 0.956(16)
C14 N3 . 1.4933(15)
C14 C18 3_755 1.5156(19)
C14 H14A . 0.981(16)
C14 H14B . 0.972(16)
C15 N3 . 1.4843(15)
C15 C16 . 1.5076(17)
C15 H15A . 0.971(14)
C15 H15B . 0.954(16)
C16 N4 . 1.4625(15)
C16 H16A . 0.973(14)
C16 H16B . 0.998(15)
C17 N4 . 1.4712(15)
C17 C18 . 1.5213(19)
C17 H17A . 0.994(14)
C17 H17B . 1.017(16)
C18 C14 3_755 1.5155(19)
C18 H18A . 0.967(16)
C18 H18B . 0.958(17)
N1 H1A . 0.920(17)
N1 H1B . 0.925(16)
N2 H2A . 0.926(16)
N3 H3A . 0.899(16)
N3 H3B . 0.901(16)
N4 H4 . 0.868(16)
O1 H1O . 0.84
O3 H3O . 0.90(3)
O5 H5O . 0.84
O7 H7O . 0.92(4)

loop_
_geom_hbond_atom_site_label_D
_geom_hbond_atom_site_label_H
_geom_hbond_atom_site_label_A
_geom_hbond_site_symmetry_A
_geom_hbond_distance_DH
_geom_hbond_distance_HA
_geom_hbond_distance_DA
_geom_hbond_angle_DHA
_geom_hbond_publ_flag
N1 H1A O2 2_545 0.920(17) 1.800(17) 2.7074(13) 168.1(14) y
N1 H1B N2 . 0.925(16) 2.015(15) 2.8000(13) 141.7(13) y
N2 H2A O7 2_645 0.926(16) 2.356(16) 3.2134(13) 153.9(13) y
N2 H2A O8 2_645 0.926(16) 2.379(16) 3.2178(14) 150.6(13) y
N3 H3A N4 3_755 0.899(16) 2.089(16) 2.8046(14) 135.8(13) y
N3 H3B O5 1_545 0.901(16) 2.397(16) 3.0713(13) 131.7(12) y
N3 H3B O6 1_545 0.901(16) 2.037(16) 2.8982(13) 159.5(14) y
N4 H4 O4 3_665 0.868(16) 2.348(16) 3.1596(12) 155.8(13) y
O3 H3O O1 . 0.90(3) 1.55(3) 2.4444(12) 178.(2) y
O7 H7O O5 . 0.92(4) 1.50(4) 2.4157(13) 176.(3) y

loop_
_geom_torsion_atom_site_label_1
_geom_torsion_atom_site_label_2
_geom_torsion_atom_site_label_3
_geom_torsion_atom_site_label_4
_geom_torsion_site_symmetry_1
_geom_torsion_site_symmetry_4
_geom_torsion
O2 C1 C2 C3 . . 172.92(12)
O1 C1 C2 C3 . . -8.76(18)
C1 C2 C3 C4 . . -1.1(2)
C2 C3 C4 O4 . . -169.79(12)
C2 C3 C4 O3 . . 12.43(18)
O6 C5 C6 C7 . . 169.97(12)
O5 C5 C6 C7 . . -11.73(19)
C5 C6 C7 C8 . . -2.7(2)
C6 C7 C8 O8 . . -167.94(13)
C6 C7 C8 O7 . . 12.2(2)
N1 C10 C11 C12 . . 67.08(13)
C10 C11 C12 N2 . . -64.14(14)
N3 C15 C16 N4 . . 63.16(12)
N4 C17 C18 C14 . 3_755 -60.25(13)
C13 C9 N1 C10 3_665 . 171.04(9)
C11 C10 N1 C9 . . -169.21(10)
C9 C13 N2 C12 3_665 . -178.28(10)
C11 C12 N2 C13 . . 179.69(10)
C16 C15 N3 C14 . . -171.53(10)
C18 C14 N3 C15 3_755 . 176.49(10)
C15 C16 N4 C17 . . -177.39(9)
C18 C17 N4 C16 . . 173.98(10)
